data_4514378
loop_
_publ_author_name
'Zhu, Gongming'
'Li, Yiping'
'Bao, Guangjun'
'Sun, Wangsheng'
'Huang, Liwu'
'Hong, Liang'
'Wang, Rui'

_publ_section_title
;
 Catalytic Kinetic Resolution of Spiro-Epoxyoxindoles with 1-Naphthols:
 Switchable Asymmetric Tandem Dearomatization/Oxa-Michael Reaction and
 Friedel--Crafts Alkylation of 1-Naphthols at the C4 Position
;
_journal_name_full 'ACS Catalysis'
_journal_page_first 1810
_journal_paper_doi 10.1021/acscatal.7b03268
_journal_year 2018
_chemical_absolute_configuration unk
_chemical_formula_moiety 'C9 H7 N O2'
_chemical_formula_sum 'C9 H7 N O2'
_chemical_formula_weight 161.16
_space_group_crystal_system orthorhombic
_space_group_IT_number 19
_space_group_name_Hall 'P 2ac 2ab'
_space_group_name_H-M_alt 'P 21 21 21'
_symmetry_Int_Tables_number 19
_symmetry_space_group_name_Hall 'P 2ac 2ab'
_symmetry_space_group_name_H-M 'P 21 21 21'
_atom_sites_solution_primary direct
_audit_creation_date 2016-10-11
_audit_creation_method
;
Olex2 1.2
(compiled 2016.09.09 svn.r3337 for OlexSys, GUI svn.r5227)
;
_cell_angle_alpha 90
_cell_angle_beta 90
_cell_angle_gamma 90
_cell_formula_units_Z 4
_cell_length_a 4.3637
_cell_length_b 8.4176(1)
_cell_length_c 20.0620(2)
_cell_measurement_reflns_used 6045
_cell_measurement_temperature 150.00(10)
_cell_measurement_theta_max 73.9950
_cell_measurement_theta_min 5.6730
_cell_volume 736.915(11)
_computing_cell_refinement 'CrysAlisPro 1.171.38.43 (Rigaku OD, 2015)'
_computing_data_collection 'CrysAlisPro 1.171.38.43 (Rigaku OD, 2015)'
_computing_data_reduction 'CrysAlisPro 1.171.38.43 (Rigaku OD, 2015)'
_computing_molecular_graphics 'Olex2 (Dolomanov et al., 2009)'
_computing_publication_material 'Olex2 (Dolomanov et al., 2009)'
_computing_structure_refinement 'olex2.refine (Bourhis et al., 2015)'
_computing_structure_solution 'XS (Sheldrick, 2008)'
_diffrn_ambient_environment N~2~
_diffrn_ambient_temperature 150.00(10)
_diffrn_detector 'CCD plate'
_diffrn_detector_area_resol_mean 5.2913
_diffrn_detector_type AtlasS2
_diffrn_measured_fraction_theta_full 0.9709
_diffrn_measured_fraction_theta_max 0.9709
_diffrn_measurement_details
;
List of Runs (angles in degrees, time in seconds):

  # Type    Start    End  Width  t~exp~   \w     \q     \k     \f   Frames
--------------------------------------------------------------------------
  1  \w   -116.00 -18.00   1.00    1.00    --  -41.89 -37.00-150.00   98
  2  \w    -33.00  66.00   1.00    1.00    --   41.89 -37.00 150.00   99
  3  \w      1.00  83.00   1.00    1.00    --   41.89 -99.00  90.00   82
  4  \w     33.00 119.00   1.00    1.00    --  107.79-118.00 -47.00   86
  5  \w     35.00 134.00   1.00    1.00    --  107.79 -45.00 -60.00   99
  6  \w     20.00 178.00   1.00    1.00    --  107.79   0.00-180.00  158
  7  \w     94.00 178.00   1.00    1.00    --  107.79 125.00-120.00   84
  8  \w   -118.00  -9.00   1.00    1.00    --  -41.89 -77.00 120.00  109
  9  \w   -115.00 -14.00   1.00    1.00    --  -41.89 -57.00 -30.00  101
 10  \w     80.00 178.00   1.00    1.00    --  107.79  30.00   0.00   98
 11  \w     36.00 137.00   1.00    1.00    --  107.79 -61.00 120.00  101
 12  \w     75.00 178.00   1.00    1.00    --  107.79  77.00  90.00  103
 13  \w     55.00 178.00   1.00    1.00    --  107.79  15.00 -60.00  123
 14  \w   -115.00 -14.00   1.00    1.00    --  -41.89 -57.00-180.00  101
 15  \w      1.00  83.00   1.00    1.00    --   41.89 -99.00 -30.00   82
 16  \w     79.00 139.00   1.00    1.00    --  107.79  61.00  30.00   60
;
_diffrn_measurement_device 'four-circle diffractometer'
_diffrn_measurement_device_type 'SuperNova, Dual, Cu at zero, AtlasS2'
_diffrn_measurement_method '\w scans'
_diffrn_orient_matrix_type 'CrysAlisPro convention (1999,Acta A55,543-557)'
_diffrn_orient_matrix_UB_11 0.0459489000
_diffrn_orient_matrix_UB_12 -0.1806785000
_diffrn_orient_matrix_UB_13 -0.0069507000
_diffrn_orient_matrix_UB_21 -0.0124633000
_diffrn_orient_matrix_UB_22 0.0158517000
_diffrn_orient_matrix_UB_23 -0.0764595000
_diffrn_orient_matrix_UB_31 0.3498141000
_diffrn_orient_matrix_UB_32 0.0243619000
_diffrn_orient_matrix_UB_33 -0.0018391000
_diffrn_radiation_monochromator mirror
_diffrn_radiation_probe x-ray
_diffrn_radiation_type 'Cu K\a'
_diffrn_radiation_wavelength 1.54184
_diffrn_reflns_av_R_equivalents 0.0154
_diffrn_reflns_av_unetI/netI 0.0102
_diffrn_reflns_limit_h_max 5
_diffrn_reflns_limit_h_min -4
_diffrn_reflns_limit_k_max 10
_diffrn_reflns_limit_k_min -10
_diffrn_reflns_limit_l_max 25
_diffrn_reflns_limit_l_min -24
_diffrn_reflns_number 6981
_diffrn_reflns_theta_full 74.1261
_diffrn_reflns_theta_max 74.13
_diffrn_reflns_theta_min 4.41
_diffrn_source 'micro-focus sealed X-ray tube'
_diffrn_source_type 'SuperNova (Cu) X-ray Source'
_exptl_absorpt_coefficient_mu 0.866
_exptl_absorpt_correction_T_max 1.00000
_exptl_absorpt_correction_T_min 0.83678
_exptl_absorpt_correction_type multi-scan
_exptl_absorpt_process_details
;
CrysAlisPro 1.171.38.43 (Rigaku Oxford Diffraction, 2015)
Empirical absorption correction using spherical harmonics,
 implemented in SCALE3 ABSPACK scaling algorithm.
;
_exptl_crystal_colour yellow
_exptl_crystal_colour_primary yellow
_exptl_crystal_density_diffrn 1.4525
_exptl_crystal_description block
_exptl_crystal_F_000 337.1849
_exptl_crystal_size_max 0.32
_exptl_crystal_size_mid 0.21
_exptl_crystal_size_min 0.14
_refine_diff_density_max 0.1485
_refine_diff_density_min -0.1692
_refine_diff_density_rms 0.0356
_refine_ls_abs_structure_details 'Flack, H. D. (1983). Acta Cryst. A39, 876-881.'
_refine_ls_abs_structure_Flack -0.02(16)
_refine_ls_d_res_high 0.8015
_refine_ls_d_res_low 10.0310
_refine_ls_goodness_of_fit_ref 1.0564
_refine_ls_hydrogen_treatment mixed
_refine_ls_matrix_type full
_refine_ls_number_constraints 13
_refine_ls_number_parameters 108
_refine_ls_number_reflns 1470
_refine_ls_number_restraints 0
_refine_ls_restrained_S_all 1.0564
_refine_ls_R_factor_all 0.0262
_refine_ls_R_factor_gt 0.0260
_refine_ls_shift/su_max 0.0004
_refine_ls_shift/su_mean 0.0001
_refine_ls_structure_factor_coef Fsqd
_refine_ls_weighting_details 'w=1/[\s^2^(Fo^2^)+(0.0396P)^2^+0.1365P] where P=(Fo^2^+2Fc^2^)/3'
_refine_ls_weighting_scheme calc
_refine_ls_wR_factor_gt 0.0676
_refine_ls_wR_factor_ref 0.0678
_reflns_Friedel_coverage 0.956
_reflns_limit_h_max 5
_reflns_limit_h_min -5
_reflns_limit_k_max 10
_reflns_limit_k_min -10
_reflns_limit_l_max 24
_reflns_limit_l_min -24
_reflns_number_gt 1458
_reflns_number_total 1470
_reflns_threshold_expression I>=2u(I)
_cod_data_source_file cs7b03268_si_002.cif
_cod_data_source_block 1610094
_cod_original_sg_symbol_Hall ' P 2ac 2ab'
_cod_database_code 4514378
_chemical_oxdiff_formula 'C20 H20 N4 O4'
_chemical_oxdiff_usercomment 'XJC 20160930'
_reflns_odcompleteness_completeness 99.88
_reflns_odcompleteness_iscentric 1
_reflns_odcompleteness_theta 66.97
_olex2_refinement_description
;
1. Fixed Uiso
 At 1.2 times of:
  All C(H) groups, All C(H,H) groups, All N(H) groups
2.a Secondary CH2 refined with riding coordinates:
 C10(H10a,H10b)
2.b Aromatic/amide H refined with riding coordinates:
 C4(H4), C9(H9), C11(H11), C5(H5), N2(H2)
;
_olex2_submission_special_instructions 'No special instructions were received'
_oxdiff_exptl_absorpt_empirical_details
;
Empirical correction (ABSPACK) includes:
- Absorption correction using spherical harmonics
- Frame scaling
;
_oxdiff_exptl_absorpt_empirical_full_max 1.224
_oxdiff_exptl_absorpt_empirical_full_min 0.781

loop_
_space_group_symop_id
_space_group_symop_operation_xyz
1 x,y,z
2 x+1/2,-y+1/2,-z
3 -x,y+1/2,-z+1/2
4 -x+1/2,-y,z+1/2

loop_
_atom_site_label
_atom_site_type_symbol
_atom_site_fract_x
_atom_site_fract_y
_atom_site_fract_z
_atom_site_U_iso_or_equiv
_atom_site_adp_type
_atom_site_occupancy
_atom_site_refinement_flags_posn
O1 O -0.0582(2) -0.69748(10) -0.75889(4) 0.0275(2) Uani 1.000000 .
N2 N 0.2123(2) -0.48657(11) -0.80237(5) 0.0225(2) Uani 1.000000 .
O3 O 0.1571(2) -0.85806(10) -0.88516(4) 0.0270(2) Uani 1.000000 .
C4 C 0.6648(3) -0.60753(14) -0.94346(6) 0.0253(3) Uani 1.000000 .
C5 C 0.5509(3) -0.31962(14) -0.87526(6) 0.0267(3) Uani 1.000000 .
C6 C 0.1263(3) -0.64034(13) -0.79836(5) 0.0213(2) Uani 1.000000 .
C7 C 0.4183(3) -0.46084(14) -0.85558(6) 0.0210(2) Uani 1.000000 .
C8 C 0.3056(3) -0.72829(13) -0.85179(6) 0.0202(2) Uani 1.000000 .
C9 C 0.7969(3) -0.46543(16) -0.96479(6) 0.0290(3) Uani 1.000000 .
C10 C 0.4071(3) -0.89261(13) -0.84089(6) 0.0261(3) Uani 1.000000 .
C11 C 0.7434(3) -0.32451(15) -0.93085(6) 0.0295(3) Uani 1.000000 .
C12 C 0.4762(3) -0.60398(13) -0.88841(5) 0.0200(2) Uani 1.000000 .
H4 H 0.7030(3) -0.70224(14) -0.96583(6) 0.0304(3) Uiso 1.000000 R
H9 H 0.9225(3) -0.46515(16) -1.00225(6) 0.0348(3) Uiso 1.000000 R
H11 H 0.8374(3) -0.23161(15) -0.94537(6) 0.0354(3) Uiso 1.000000 R
H5 H 0.5138(3) -0.22531(14) -0.85250(6) 0.0320(3) Uiso 1.000000 R
H2 H 0.1494(2) -0.41332(11) -0.77580(5) 0.0270(3) Uiso 1.000000 R
H10a H 0.3595(3) -0.94167(13) -0.79839(6) 0.0313(3) Uiso 1.000000 R
H10b H 0.6005(3) -0.92504(13) -0.86048(6) 0.0313(3) Uiso 1.000000 R

loop_
_atom_site_aniso_label
_atom_site_aniso_U_11
_atom_site_aniso_U_22
_atom_site_aniso_U_33
_atom_site_aniso_U_12
_atom_site_aniso_U_13
_atom_site_aniso_U_23
O1 0.0306(5) 0.0241(4) 0.0278(4) 0.0000(4) 0.0085(4) 0.0037(3)
N2 0.0263(6) 0.0168(4) 0.0244(5) 0.0011(4) 0.0044(4) -0.0016(4)
O3 0.0256(4) 0.0218(4) 0.0335(4) -0.0042(4) -0.0012(4) -0.0069(3)
C4 0.0230(6) 0.0279(6) 0.0251(5) 0.0009(5) 0.0008(5) -0.0003(5)
C5 0.0277(6) 0.0180(5) 0.0344(6) 0.0003(5) -0.0012(5) 0.0035(5)
C6 0.0219(6) 0.0202(5) 0.0219(5) 0.0015(5) -0.0003(5) 0.0020(4)
C7 0.0197(6) 0.0199(5) 0.0233(5) 0.0016(5) -0.0010(5) 0.0031(4)
C8 0.0192(6) 0.0186(5) 0.0228(5) -0.0005(5) -0.0003(4) -0.0012(4)
C9 0.0240(6) 0.0370(7) 0.0259(5) 0.0002(6) 0.0026(5) 0.0087(5)
C10 0.0235(6) 0.0190(5) 0.0357(6) 0.0011(5) 0.0022(5) 0.0001(5)
C11 0.0250(6) 0.0269(6) 0.0367(7) -0.0025(5) -0.0006(5) 0.0135(5)
C12 0.0183(6) 0.0196(5) 0.0221(5) 0.0006(4) -0.0025(4) 0.0015(4)

loop_
_atom_type_symbol
_atom_type_scat_dispersion_real
_atom_type_scat_dispersion_imag
_atom_type_scat_Cromer_Mann_a1
_atom_type_scat_Cromer_Mann_a2
_atom_type_scat_Cromer_Mann_a3
_atom_type_scat_Cromer_Mann_a4
_atom_type_scat_Cromer_Mann_b1
_atom_type_scat_Cromer_Mann_b2
_atom_type_scat_Cromer_Mann_b3
_atom_type_scat_Cromer_Mann_b4
_atom_type_scat_Cromer_Mann_c
_atom_type_scat_source
_atom_type_scat_dispersion_source
H 0.00000 0.00000 0.49300 0.32291 0.14019 0.04081 10.51090 26.12570 3.14236 57.79970 0.0030380000826 'International Tables Volume C Table 6.1.1.4 (pp. 500-502)' 'Henke, Gullikson and Davis, At. Data and Nucl. Data Tables, 1993, 54, 2'
C 0.01920 0.00962 2.31000 1.02000 1.58860 0.86500 20.84390 10.20750 0.56870 51.65120 0.215599998832 'International Tables Volume C Table 6.1.1.4 (pp. 500-502)' 'Henke, Gullikson and Davis, At. Data and Nucl. Data Tables, 1993, 54, 2'
O 0.05239 0.03377 3.04850 2.28680 1.54630 0.86700 13.27710 5.70110 0.32390 32.90890 0.250800013542 'International Tables Volume C Table 6.1.1.4 (pp. 500-502)' 'Henke, Gullikson and Davis, At. Data and Nucl. Data Tables, 1993, 54, 2'
N 0.03256 0.01839 12.21260 3.13220 2.01250 1.16630 0.00570 9.89330 28.99750 0.58260 -11.5290002823 'International Tables Volume C Table 6.1.1.4 (pp. 500-502)' 'Henke, Gullikson and Davis, At. Data and Nucl. Data Tables, 1993, 54, 2'

loop_
_geom_angle_atom_site_label_1
_geom_angle_atom_site_label_2
_geom_angle_atom_site_label_3
_geom_angle
C7 N2 C6 111.66(9)
H2 N2 C6 124.17(6)
H2 N2 C7 124.17(6)
C10 O3 C8 61.51(7)
C12 C4 C9 118.31(11)
H4 C4 C9 120.84(7)
H4 C4 C12 120.84(7)
C11 C5 C7 117.09(11)
H5 C5 C7 121.46(7)
H5 C5 C11 121.46(7)
N2 C6 O1 126.62(11)
C8 C6 O1 127.01(10)
C8 C6 N2 106.37(9)
C5 C7 N2 127.98(11)
C12 C7 N2 109.84(10)
C12 C7 C5 122.18(11)
C6 C8 O3 117.86(10)
C10 C8 O3 59.27(7)
C10 C8 C6 120.61(10)
C12 C8 O3 122.25(10)
C12 C8 C6 105.36(9)
C12 C8 C10 126.03(10)
C11 C9 C4 120.84(11)
H9 C9 C4 119.58(7)
H9 C9 C11 119.58(7)
C8 C10 O3 59.22(7)
H10a C10 O3 117.85(6)
H10a C10 C8 117.85(7)
H10b C10 O3 117.85(6)
H10b C10 C8 117.85(7)
H10b C10 H10a 115.0
C9 C11 C5 121.22(11)
H11 C11 C5 119.39(7)
H11 C11 C9 119.39(7)
C7 C12 C4 120.33(10)
C8 C12 C4 133.11(11)
C8 C12 C7 106.56(10)

loop_
_geom_bond_atom_site_label_1
_geom_bond_atom_site_label_2
_geom_bond_distance
O1 C6 1.2274(14)
N2 C6 1.3501(15)
N2 C7 1.4122(14)
N2 H2 0.8600
O3 C8 1.4358(13)
O3 C10 1.4364(16)
C4 C9 1.3952(17)
C4 C12 1.3777(16)
C4 H4 0.9300
C5 C7 1.3798(16)
C5 C11 1.3968(18)
C5 H5 0.9300
C6 C8 1.5196(16)
C7 C12 1.3962(15)
C8 C10 1.4688(15)
C8 C12 1.4794(15)
C9 C11 1.3876(19)
C9 H9 0.9300
C10 H10a 0.9700
C10 H10b 0.9700
C11 H11 0.9300
